data_7201621
loop_
_publ_author_name
'Ye, Junwei'
'Liu, Yu'
'Zhao, Yunfeng'
'Mu, Xiaoyue'
'Zhang, Ping'
'Wang, Yue'

_publ_section_title
;
 Porous lanthanide--copper coordination frameworks exhibiting
 reversible single-crystal-to-single-crystal transformation based on
 variable coordination number and geometry
;
_journal_issue 5
_journal_name_full CrystEngComm
_journal_page_first 598
_journal_paper_doi 10.1039/b712280b
_journal_volume 10
_journal_year 2008
_chemical_formula_sum 'C32 H32 Cu Ho2 N4 O34'
_chemical_formula_weight 1410.02
_chemical_name_systematic
;
?
;
_space_group_IT_number 2
_symmetry_cell_setting triclinic
_symmetry_space_group_name_Hall '-P 1'
_symmetry_space_group_name_H-M 'P -1'
_atom_sites_solution_hydrogens geom
_atom_sites_solution_primary direct
_atom_sites_solution_secondary difmap
_audit_creation_method SHELXL-97
_cell_angle_alpha 83.45(3)
_cell_angle_beta 75.04(3)
_cell_angle_gamma 69.61(3)
_cell_formula_units_Z 1
_cell_length_a 10.414(2)
_cell_length_b 10.615(2)
_cell_length_c 11.317(2)
_cell_measurement_reflns_used 10591
_cell_measurement_temperature 293(2)
_cell_measurement_theta_max 27.49
_cell_measurement_theta_min 3.16
_cell_volume 1132.5(5)
_computing_cell_refinement PROCESS-AUTO
_computing_data_collection PROCESS-AUTO
_computing_data_reduction PROCESS-AUTO
_computing_molecular_graphics 'SHELXL-97 (Sheldrick, 1997)'
_computing_publication_material 'SHELXL-97 (Sheldrick, 1997)'
_computing_structure_refinement 'SHELXL-97 (Sheldrick, 1997)'
_computing_structure_solution 'SHELXS-97 (Sheldrick, 1990)'
_diffrn_ambient_temperature 293(2)
_diffrn_detector_area_resol_mean 10.0
_diffrn_measured_fraction_theta_full 0.989
_diffrn_measured_fraction_theta_max 0.989
_diffrn_measurement_device_type 'Rigaku RAXIS-RAPID'
_diffrn_measurement_method 'Omega scan'
_diffrn_radiation_monochromator graphite
_diffrn_radiation_source 'fine-focus sealed tube'
_diffrn_radiation_type MoK\a
_diffrn_radiation_wavelength 0.71073
_diffrn_reflns_av_R_equivalents 0.0189
_diffrn_reflns_av_sigmaI/netI 0.0246
_diffrn_reflns_limit_h_max 13
_diffrn_reflns_limit_h_min -12
_diffrn_reflns_limit_k_max 13
_diffrn_reflns_limit_k_min -13
_diffrn_reflns_limit_l_max 14
_diffrn_reflns_limit_l_min -13
_diffrn_reflns_number 11024
_diffrn_reflns_theta_full 27.47
_diffrn_reflns_theta_max 27.47
_diffrn_reflns_theta_min 3.16
_diffrn_standards_decay_% 0
_diffrn_standards_interval_count 0
_diffrn_standards_interval_time .
_diffrn_standards_number 0
_exptl_absorpt_coefficient_mu 4.040
_exptl_absorpt_correction_T_max 0.6238
_exptl_absorpt_correction_T_min 0.4856
_exptl_absorpt_correction_type empirical
_exptl_absorpt_process_details
;
Higashi, T. (1995) Progrom for Absorption Correcttion.
Rigaku Corporation, Tokyo, Japan.
;
_exptl_crystal_colour blue
_exptl_crystal_density_diffrn 2.067
_exptl_crystal_density_meas ?
_exptl_crystal_density_method .
_exptl_crystal_description block
_exptl_crystal_F_000 687
_exptl_crystal_size_max 0.21
_exptl_crystal_size_mid 0.13
_exptl_crystal_size_min 0.13
_refine_diff_density_max 3.362
_refine_diff_density_min -1.249
_refine_diff_density_rms 0.227
_refine_ls_extinction_coef 0
_refine_ls_extinction_method none
_refine_ls_goodness_of_fit_ref 1.042
_refine_ls_hydrogen_treatment constr
_refine_ls_matrix_type full
_refine_ls_number_parameters 331
_refine_ls_number_reflns 5144
_refine_ls_number_restraints 0
_refine_ls_restrained_S_all 1.042
_refine_ls_R_factor_all 0.0312
_refine_ls_R_factor_gt 0.0293
_refine_ls_shift/su_max 0.001
_refine_ls_shift/su_mean 0.000
_refine_ls_structure_factor_coef Fsqd
_refine_ls_weighting_details 'calc w=1/[\s^2^(Fo^2^)+(0.0379P)^2^+11.6793P] where P=(Fo^2^+2Fc^2^)/3'
_refine_ls_weighting_scheme calc
_refine_ls_wR_factor_gt 0.0861
_refine_ls_wR_factor_ref 0.0941
_reflns_number_gt 4922
_reflns_number_total 5144
_reflns_threshold_expression >2sigma(I)
_cod_data_source_file b712280b.txt
_cod_data_source_block 7a
_cod_depositor_comments
;
The following automatic conversions were performed:
'_symmetry_cell_setting' value 'Triclinic' changed to 'triclinic'
according to '/home/saulius/struct/CIF-dictionaries/cif_core.dic'
dictionary named 'cif_core.dic' version 2.4.1 from 2010-06-29.

Automatic conversion script
Id: cif_fix_enum 1527 2010-12-29 10:47:43Z saulius 
;
_cod_original_cell_volume 1132.5(4)
_cod_original_sg_symbol_H-M 'P-1 '
_cod_database_code 7201621

loop_
_symmetry_equiv_pos_as_xyz
'x, y, z'
'-x, -y, -z'

loop_
_atom_site_label
_atom_site_type_symbol
_atom_site_fract_x
_atom_site_fract_y
_atom_site_fract_z
_atom_site_U_iso_or_equiv
_atom_site_adp_type
_atom_site_occupancy
_atom_site_symmetry_multiplicity
_atom_site_calc_flag
_atom_site_refinement_flags
_atom_site_disorder_assembly
_atom_site_disorder_group
Ho1 Ho 0.58673(2) 0.59671(2) 0.632254(19) 0.01334(8) Uani 1 1 d . . .
Cu1 Cu 0.0000 1.5000 0.5000 0.01905(19) Uani 1 2 d S . .
O1 O 0.3960(4) 0.6161(4) 0.4055(4) 0.0232(8) Uani 1 1 d . . .
O2 O 0.4714(4) 0.7408(4) 0.4980(4) 0.0261(8) Uani 1 1 d . . .
O3 O 0.2840(5) 1.2492(4) 0.4389(4) 0.0309(9) Uani 1 1 d . . .
O4 O 0.0521(4) 1.3184(4) 0.4552(4) 0.0258(8) Uani 1 1 d . . .
O5 O -0.1277(6) 1.0625(5) 0.2618(7) 0.0589(18) Uani 1 1 d . . .
O6 O -0.0500(6) 0.8483(5) 0.2736(6) 0.0483(14) Uani 1 1 d . . .
O7 O 1.0016(4) 0.4421(4) 0.6706(3) 0.0222(8) Uani 1 1 d . . .
O8 O 0.7699(4) 0.4965(5) 0.7200(4) 0.0268(9) Uani 1 1 d . . .
O9 O 0.5292(4) 0.4829(5) 1.1642(4) 0.0285(9) Uani 1 1 d . . .
O10 O 0.6585(4) 0.3924(4) 1.2979(3) 0.0218(8) Uani 1 1 d . . .
O11 O 1.1739(5) 0.2466(6) 1.1599(4) 0.0480(14) Uani 1 1 d . . .
O12 O 1.2713(5) 0.2326(8) 0.9680(5) 0.0622(19) Uani 1 1 d . . .
O13 O 0.5008(7) 0.7684(6) 0.7748(5) 0.0550(15) Uani 1 1 d . . .
O14 O 0.7448(4) 0.5251(4) 0.4400(4) 0.0255(8) Uani 1 1 d . . .
O15 O 0.4204(8) 0.7464(8) 0.0326(7) 0.074(2) Uani 1 1 d . . .
O16 O 0.6304(14) 0.896(2) 0.3025(11) 0.217(10) Uani 1 1 d . . .
O17 O 0.4522(10) 0.9762(9) 0.1295(9) 0.107(3) Uani 1 1 d . . .
N1 N -0.0421(5) 0.9567(5) 0.2857(5) 0.0289(11) Uani 1 1 d . . .
N2 N 1.1679(5) 0.2621(6) 1.0529(5) 0.0300(11) Uani 1 1 d . . .
C1 C 0.2817(5) 0.8527(5) 0.4065(4) 0.0155(9) Uani 1 1 d . . .
C2 C 0.2823(5) 0.9773(5) 0.4317(5) 0.0173(9) Uani 1 1 d . . .
H2 H 0.3546 0.9827 0.4627 0.021 Uiso 1 1 calc R . .
C3 C 0.1758(5) 1.0942(5) 0.4109(4) 0.0151(9) Uani 1 1 d . . .
C4 C 0.0691(5) 1.0859(5) 0.3641(5) 0.0176(9) Uani 1 1 d . . .
H4 H -0.0045 1.1629 0.3522 0.021 Uiso 1 1 calc R . .
C5 C 0.0733(5) 0.9622(5) 0.3353(5) 0.0193(10) Uani 1 1 d . . .
C6 C 0.1767(6) 0.8436(5) 0.3559(5) 0.0200(10) Uani 1 1 d . . .
H6 H 0.1762 0.7610 0.3366 0.024 Uiso 1 1 calc R . .
C7 C 0.3905(5) 0.7265(5) 0.4386(5) 0.0164(9) Uani 1 1 d . . .
C8 C 0.1737(6) 1.2312(5) 0.4367(5) 0.0189(10) Uani 1 1 d . . .
C9 C 0.8935(5) 0.4188(5) 0.8768(4) 0.0166(9) Uani 1 1 d . . .
C10 C 0.7713(5) 0.4445(5) 0.9698(5) 0.0199(10) Uani 1 1 d . . .
H10 H 0.6840 0.4844 0.9507 0.024 Uiso 1 1 calc R . .
C11 C 0.7780(5) 0.4114(5) 1.0905(5) 0.0190(10) Uani 1 1 d . . .
C12 C 0.9096(6) 0.3503(5) 1.1189(5) 0.0211(10) Uani 1 1 d . . .
H12 H 0.9165 0.3276 1.1994 0.025 Uiso 1 1 calc R . .
C13 C 1.0287(5) 0.3248(6) 1.0245(5) 0.0212(10) Uani 1 1 d . . .
C14 C 1.0247(5) 0.3573(5) 0.9045(5) 0.0193(10) Uani 1 1 d . . .
H14 H 1.1072 0.3388 0.8432 0.023 Uiso 1 1 calc R . .
C15 C 0.8872(5) 0.4559(5) 0.7467(4) 0.0158(9) Uani 1 1 d . . .
C16 C 0.6464(6) 0.4320(6) 1.1901(5) 0.0206(10) Uani 1 1 d . . .
H13A H 0.4871 0.7490 0.8566 0.025 Uiso 1 1 d . . .
H13B H 0.4292 0.8404 0.7585 0.025 Uiso 1 1 d . . .
H14A H 0.7155 0.4723 0.4038 0.025 Uiso 1 1 d . . .
H14B H 0.7934 0.5702 0.3864 0.025 Uiso 1 1 d . . .

loop_
_atom_site_aniso_label
_atom_site_aniso_U_11
_atom_site_aniso_U_22
_atom_site_aniso_U_33
_atom_site_aniso_U_23
_atom_site_aniso_U_13
_atom_site_aniso_U_12
Ho1 0.01374(12) 0.01118(11) 0.01588(12) -0.00033(7) -0.00662(8) -0.00286(8)
Cu1 0.0264(5) 0.0087(4) 0.0143(4) -0.0012(3) 0.0040(3) -0.0024(3)
O1 0.0225(18) 0.0108(16) 0.035(2) 0.0005(14) -0.0031(16) -0.0065(14)
O2 0.028(2) 0.0182(18) 0.036(2) 0.0039(16) -0.0226(18) -0.0031(16)
O3 0.033(2) 0.0204(19) 0.049(3) 0.0028(18) -0.018(2) -0.0158(17)
O4 0.029(2) 0.0111(17) 0.033(2) -0.0046(15) -0.0038(17) -0.0023(15)
O5 0.050(3) 0.031(3) 0.114(5) 0.003(3) -0.063(4) -0.005(2)
O6 0.055(3) 0.029(2) 0.081(4) 0.001(2) -0.043(3) -0.021(2)
O7 0.0185(18) 0.0263(19) 0.0170(17) 0.0030(14) -0.0006(14) -0.0052(15)
O8 0.0187(18) 0.042(2) 0.0207(18) 0.0073(17) -0.0104(15) -0.0097(17)
O9 0.0150(18) 0.044(3) 0.0224(19) 0.0008(17) -0.0048(15) -0.0053(17)
O10 0.0173(17) 0.033(2) 0.0148(16) 0.0017(15) -0.0006(13) -0.0112(16)
O11 0.029(2) 0.082(4) 0.028(2) 0.013(2) -0.0138(19) -0.012(2)
O12 0.018(2) 0.107(5) 0.037(3) -0.002(3) -0.003(2) 0.006(3)
O13 0.067(4) 0.047(3) 0.049(3) -0.029(3) 0.008(3) -0.024(3)
O14 0.0251(19) 0.033(2) 0.0214(18) -0.0020(16) -0.0007(15) -0.0162(17)
O15 0.084(5) 0.079(5) 0.065(4) -0.009(4) -0.021(4) -0.029(4)
O16 0.130(10) 0.50(3) 0.093(8) -0.052(13) -0.006(7) -0.189(16)
O17 0.082(6) 0.075(6) 0.122(8) 0.002(5) 0.024(5) -0.009(5)
N1 0.031(3) 0.021(2) 0.044(3) 0.002(2) -0.023(2) -0.010(2)
N2 0.021(2) 0.039(3) 0.026(2) 0.004(2) -0.0110(19) -0.003(2)
C1 0.017(2) 0.010(2) 0.020(2) 0.0008(17) -0.0051(18) -0.0041(17)
C2 0.019(2) 0.013(2) 0.021(2) -0.0014(18) -0.0081(19) -0.0036(18)
C3 0.019(2) 0.009(2) 0.018(2) 0.0015(17) -0.0034(18) -0.0068(18)
C4 0.017(2) 0.013(2) 0.022(2) 0.0017(18) -0.0057(19) -0.0034(18)
C5 0.021(2) 0.014(2) 0.027(3) 0.0010(19) -0.013(2) -0.0058(19)
C6 0.028(3) 0.010(2) 0.027(3) -0.0005(18) -0.016(2) -0.0055(19)
C7 0.016(2) 0.011(2) 0.020(2) 0.0025(17) -0.0014(18) -0.0040(18)
C8 0.027(3) 0.012(2) 0.017(2) -0.0002(17) -0.009(2) -0.0037(19)
C9 0.016(2) 0.018(2) 0.017(2) 0.0014(18) -0.0054(18) -0.0070(19)
C10 0.016(2) 0.022(2) 0.020(2) -0.0005(19) -0.0076(19) -0.0024(19)
C11 0.017(2) 0.023(2) 0.016(2) -0.0002(18) -0.0013(18) -0.007(2)
C12 0.022(3) 0.026(3) 0.015(2) 0.0026(19) -0.0068(19) -0.006(2)
C13 0.015(2) 0.025(3) 0.021(2) 0.000(2) -0.007(2) -0.002(2)
C14 0.015(2) 0.021(2) 0.020(2) 0.0000(19) -0.0046(19) -0.0041(19)
C15 0.018(2) 0.015(2) 0.016(2) -0.0013(17) -0.0069(18) -0.0048(18)
C16 0.019(2) 0.026(3) 0.017(2) -0.0034(19) -0.0003(19) -0.009(2)

loop_
_atom_type_symbol
_atom_type_description
_atom_type_scat_dispersion_real
_atom_type_scat_dispersion_imag
_atom_type_scat_source
C C 0.0033 0.0016 'International Tables Vol C Tables 4.2.6.8 and 6.1.1.4'
H H 0.0000 0.0000 'International Tables Vol C Tables 4.2.6.8 and 6.1.1.4'
N N 0.0061 0.0033 'International Tables Vol C Tables 4.2.6.8 and 6.1.1.4'
O O 0.0106 0.0060 'International Tables Vol C Tables 4.2.6.8 and 6.1.1.4'
Cu Cu 0.3201 1.2651 'International Tables Vol C Tables 4.2.6.8 and 6.1.1.4'
Ho Ho -0.2175 4.6783 'International Tables Vol C Tables 4.2.6.8 and 6.1.1.4'

loop_
_geom_angle_atom_site_label_1
_geom_angle_atom_site_label_2
_geom_angle_atom_site_label_3
_geom_angle
_geom_angle_site_symmetry_1
_geom_angle_site_symmetry_3
_geom_angle_publ_flag
O8 Ho1 O1 85.71(16) . 2_666 ?
O8 Ho1 O2 154.87(15) . . ?
O1 Ho1 O2 107.90(15) 2_666 . ?
O8 Ho1 O13 89.2(2) . . ?
O1 Ho1 O13 146.67(18) 2_666 . ?
O2 Ho1 O13 90.1(2) . . ?
O8 Ho1 O14 87.84(15) . . ?
O1 Ho1 O14 69.39(14) 2_666 . ?
O2 Ho1 O14 77.91(15) . . ?
O13 Ho1 O14 143.37(18) . . ?
O8 Ho1 O3 81.02(15) . 2_676 ?
O1 Ho1 O3 138.50(15) 2_666 2_676 ?
O2 Ho1 O3 74.83(15) . 2_676 ?
O13 Ho1 O3 72.50(18) . 2_676 ?
O14 Ho1 O3 70.97(15) . 2_676 ?
O8 Ho1 O10 130.07(14) . 2_667 ?
O1 Ho1 O10 78.93(14) 2_666 2_667 ?
O2 Ho1 O10 74.30(14) . 2_667 ?
O13 Ho1 O10 79.39(18) . 2_667 ?
O14 Ho1 O10 128.30(13) . 2_667 ?
O3 Ho1 O10 137.73(14) 2_676 2_667 ?
O8 Ho1 O9 77.56(14) . 2_667 ?
O1 Ho1 O9 76.98(15) 2_666 2_667 ?
O2 Ho1 O9 125.41(14) . 2_667 ?
O13 Ho1 O9 69.76(18) . 2_667 ?
O14 Ho1 O9 144.20(15) . 2_667 ?
O3 Ho1 O9 136.45(15) 2_676 2_667 ?
O10 Ho1 O9 52.80(13) 2_667 2_667 ?
O8 Ho1 C16 103.94(15) . 2_667 ?
O1 Ho1 C16 79.74(15) 2_666 2_667 ?
O2 Ho1 C16 99.32(16) . 2_667 ?
O13 Ho1 C16 69.59(18) . 2_667 ?
O14 Ho1 C16 146.07(14) . 2_667 ?
O3 Ho1 C16 141.63(16) 2_676 2_667 ?
O10 Ho1 C16 26.77(14) 2_667 2_667 ?
O9 Ho1 C16 26.39(14) 2_667 2_667 ?
O4 Cu1 O4 180.000(1) . 2_586 ?
O4 Cu1 O7 89.51(17) . 2_676 ?
O4 Cu1 O7 90.49(17) 2_586 2_676 ?
O4 Cu1 O7 90.49(17) . 1_465 ?
O4 Cu1 O7 89.51(17) 2_586 1_465 ?
O7 Cu1 O7 180.000(1) 2_676 1_465 ?
C7 O1 Ho1 172.8(4) . 2_666 ?
C7 O2 Ho1 130.3(3) . . ?
C8 O3 Ho1 141.8(4) . 2_676 ?
C8 O4 Cu1 127.3(4) . . ?
C15 O7 Cu1 119.1(3) . 1_645 ?
C15 O8 Ho1 165.3(4) . . ?
C16 O9 Ho1 90.2(3) . 2_667 ?
C16 O10 Ho1 93.2(3) . 2_667 ?
Ho1 O13 H13A 120.9 . . ?
Ho1 O13 H13B 114.7 . . ?
H13A O13 H13B 110.9 . . ?
Ho1 O14 H14A 110.4 . . ?
Ho1 O14 H14B 128.4 . . ?
H14A O14 H14B 112.8 . . ?
O6 N1 O5 122.9(5) . . ?
O6 N1 C5 118.8(5) . . ?
O5 N1 C5 118.2(5) . . ?
O12 N2 O11 123.4(5) . . ?
O12 N2 C13 118.1(5) . . ?
O11 N2 C13 118.4(5) . . ?
C2 C1 C6 120.2(4) . . ?
C2 C1 C7 120.2(4) . . ?
C6 C1 C7 119.6(4) . . ?
C1 C2 C3 120.6(5) . . ?
C1 C2 H2 119.7 . . ?
C3 C2 H2 119.7 . . ?
C4 C3 C2 119.5(4) . . ?
C4 C3 C8 118.5(4) . . ?
C2 C3 C8 121.9(4) . . ?
C5 C4 C3 119.0(5) . . ?
C5 C4 H4 120.5 . . ?
C3 C4 H4 120.5 . . ?
C4 C5 C6 123.0(5) . . ?
C4 C5 N1 117.6(4) . . ?
C6 C5 N1 119.3(4) . . ?
C5 C6 C1 117.5(4) . . ?
C5 C6 H6 121.2 . . ?
C1 C6 H6 121.2 . . ?
O1 C7 O2 124.4(5) . . ?
O1 C7 C1 119.2(5) . . ?
O2 C7 C1 116.4(4) . . ?
O3 C8 O4 126.4(5) . . ?
O3 C8 C3 120.3(5) . . ?
O4 C8 C3 113.4(5) . . ?
C10 C9 C14 119.9(5) . . ?
C10 C9 C15 121.1(4) . . ?
C14 C9 C15 118.9(4) . . ?
C11 C10 C9 120.8(5) . . ?
C11 C10 H10 119.6 . . ?
C9 C10 H10 119.6 . . ?
C10 C11 C12 119.4(5) . . ?
C10 C11 C16 120.9(5) . . ?
C12 C11 C16 119.5(5) . . ?
C13 C12 C11 118.3(5) . . ?
C13 C12 H12 120.8 . . ?
C11 C12 H12 120.8 . . ?
C14 C13 C12 123.2(5) . . ?
C14 C13 N2 117.7(5) . . ?
C12 C13 N2 119.0(5) . . ?
C13 C14 C9 118.2(5) . . ?
C13 C14 H14 120.9 . . ?
C9 C14 H14 120.9 . . ?
O7 C15 O8 124.1(5) . . ?
O7 C15 C9 117.1(4) . . ?
O8 C15 C9 118.9(4) . . ?
O9 C16 O10 122.1(5) . . ?
O9 C16 C11 119.5(5) . . ?
O10 C16 C11 118.4(5) . . ?
O9 C16 Ho1 63.4(3) . 2_667 ?
O10 C16 Ho1 60.0(3) . 2_667 ?
C11 C16 Ho1 165.8(4) . 2_667 ?

loop_
_geom_bond_atom_site_label_1
_geom_bond_atom_site_label_2
_geom_bond_distance
_geom_bond_site_symmetry_2
_geom_bond_publ_flag
Ho1 O8 2.254(4) . ?
Ho1 O1 2.284(4) 2_666 ?
Ho1 O2 2.285(4) . ?
Ho1 O13 2.348(5) . ?
Ho1 O14 2.383(4) . ?
Ho1 O3 2.410(4) 2_676 ?
Ho1 O10 2.436(4) 2_667 ?
Ho1 O9 2.512(4) 2_667 ?
Ho1 C16 2.808(5) 2_667 ?
Cu1 O4 1.902(4) . ?
Cu1 O4 1.902(4) 2_586 ?
Cu1 O7 1.960(4) 2_676 ?
Cu1 O7 1.960(4) 1_465 ?
O1 C7 1.249(6) . ?
O1 Ho1 2.284(4) 2_666 ?
O2 C7 1.262(6) . ?
O3 C8 1.235(7) . ?
O3 Ho1 2.410(4) 2_676 ?
O4 C8 1.263(7) . ?
O5 N1 1.219(7) . ?
O6 N1 1.208(7) . ?
O7 C15 1.249(6) . ?
O7 Cu1 1.960(4) 1_645 ?
O8 C15 1.251(6) . ?
O9 C16 1.248(7) . ?
O9 Ho1 2.512(4) 2_667 ?
O10 C16 1.267(6) . ?
O10 Ho1 2.436(4) 2_667 ?
O11 N2 1.219(7) . ?
O12 N2 1.217(7) . ?
O13 H13A 0.9104 . ?
O13 H13B 0.9025 . ?
O14 H14A 0.9002 . ?
O14 H14B 0.8935 . ?
N1 C5 1.472(7) . ?
N2 C13 1.472(7) . ?
C1 C2 1.387(6) . ?
C1 C6 1.394(7) . ?
C1 C7 1.501(7) . ?
C2 C3 1.391(7) . ?
C2 H2 0.9300 . ?
C3 C4 1.381(7) . ?
C3 C8 1.507(6) . ?
C4 C5 1.372(7) . ?
C4 H4 0.9300 . ?
C5 C6 1.384(7) . ?
C6 H6 0.9300 . ?
C9 C10 1.390(7) . ?
C9 C14 1.394(7) . ?
C9 C15 1.492(7) . ?
C10 C11 1.385(7) . ?
C10 H10 0.9300 . ?
C11 C12 1.401(7) . ?
C11 C16 1.499(7) . ?
C12 C13 1.379(7) . ?
C12 H12 0.9300 . ?
C13 C14 1.370(7) . ?
C14 H14 0.9300 . ?
C16 Ho1 2.808(5) 2_667 ?
